data_8107457
loop_
_publ_author_name
'Chen, Ren-Song'
'Zhang, Jing-Jie'
'Zhang, Yi'
'Xu, Chuan-Yan'
'Ye, Jiang-Hai'

_publ_section_title
;
 Synthesis and crystal structure of
 (4aR,7S)-7-hydroxy-7-isopropyl-1,1-dimethyldecahydro-2H,6H-8a,4a-(epoxymethano)phenanthren-12-one,
 C20H32O3
;
_journal_issue 3
_journal_name_full 'Zeitschrift f\"ur Kristallographie - New Crystal Structures'
_journal_page_first 417
_journal_page_last 419
_journal_paper_doi 10.1515/ncrs-2022-0546
_journal_volume 238
_journal_year 2023
_chemical_absolute_configuration unk
_chemical_formula_sum 'C20 H32 O3'
_chemical_formula_weight 320.45
_chemical_name_systematic
;
(4a<i>R</i>,7<i>S</i>)-7-hydroxy-7-isopropyl-1,1-dimethyldecahydro
-2<i>H</i>,6<i>H</i>-8a,4a-(epoxymethano)phenanthren-12-one
;
_space_group_crystal_system monoclinic
_space_group_IT_number 4
_space_group_name_Hall 'P 2yb'
_space_group_name_H-M_alt 'P 1 21 1'
_atom_sites_solution_hydrogens geom
_audit_creation_method SHELXL-2018/3
_cell_angle_alpha 90
_cell_angle_beta 90.020(2)
_cell_angle_gamma 90
_cell_formula_units_Z 2
_cell_length_a 7.8981(17)
_cell_length_b 10.302(2)
_cell_length_c 11.028(3)
_cell_measurement_reflns_used 4825
_cell_measurement_temperature 273(2)
_cell_measurement_theta_max 30.999
_cell_measurement_theta_min 2.706
_cell_volume 897.3(4)
_computing_cell_refinement 'SAINT (Brucker, 2012)[2]'
_computing_data_collection 'APEX2 (Brucker, 2012)[2]'
_computing_data_reduction 'SAINT (Brucker, 2012)[2]'
_computing_molecular_graphics 'Diamond 4.0[4]'
_computing_publication_material 'Olex2 (Dolomanov et al., 2009)[1]'
_computing_structure_refinement 'SHELXL-2018/3 (Sheldrick, 2018)'
_computing_structure_solution 'SHELXT 2014/5 (Sheldrick, 2014)'
_diffrn_ambient_temperature 273(2)
_diffrn_measured_fraction_theta_full 0.987
_diffrn_measured_fraction_theta_max 0.967
_diffrn_measurement_device_type 'Bruker APEX-II CCD'
_diffrn_measurement_method '\f and \w scans'
_diffrn_radiation_type MoK\a
_diffrn_radiation_wavelength 0.71073
_diffrn_reflns_av_R_equivalents 0.0185
_diffrn_reflns_av_unetI/netI 0.0999
_diffrn_reflns_Laue_measured_fraction_full 0.987
_diffrn_reflns_Laue_measured_fraction_max 0.967
_diffrn_reflns_limit_h_max 11
_diffrn_reflns_limit_h_min -10
_diffrn_reflns_limit_k_max 14
_diffrn_reflns_limit_k_min -14
_diffrn_reflns_limit_l_max 15
_diffrn_reflns_limit_l_min -8
_diffrn_reflns_number 5323
_diffrn_reflns_point_group_measured_fraction_full 0.908
_diffrn_reflns_point_group_measured_fraction_max 0.844
_diffrn_reflns_theta_full 25.242
_diffrn_reflns_theta_max 31.004
_diffrn_reflns_theta_min 2.706
_exptl_absorpt_coefficient_mu 0.077
_exptl_absorpt_correction_T_max 0.986
_exptl_absorpt_correction_T_min 0.985
_exptl_absorpt_correction_type multi-scan
_exptl_absorpt_process_details
;
 SADABS 2016/2: Krause, L., Herbst-Irmer, R., Sheldrick G.M. & Stalke D.,
 J. Appl. Cryst. 48 (2015) 3-10
;
_exptl_crystal_colour COLOURLESS
_exptl_crystal_density_diffrn 1.186
_exptl_crystal_description BLOCK
_exptl_crystal_F_000 352
_exptl_crystal_size_max 0.24
_exptl_crystal_size_mid 0.21
_exptl_crystal_size_min 0.20
_refine_diff_density_max 0.175
_refine_diff_density_min -0.172
_refine_diff_density_rms 0.039
_refine_ls_abs_structure_details
;
 Flack x determined using 788 quotients [(I+)-(I-)]/[(I+)+(I-)]
 (Parsons, Flack and Wagner, Acta Cryst. B69 (2013) 249-259).
;
_refine_ls_abs_structure_Flack -1.2(10)
_refine_ls_extinction_coef .
_refine_ls_extinction_method none
_refine_ls_goodness_of_fit_ref 1.010
_refine_ls_hydrogen_treatment constr
_refine_ls_matrix_type full
_refine_ls_number_parameters 213
_refine_ls_number_reflns 4825
_refine_ls_number_restraints 1
_refine_ls_restrained_S_all 1.010
_refine_ls_R_factor_all 0.1349
_refine_ls_R_factor_gt 0.0603
_refine_ls_shift/su_max 0.000
_refine_ls_shift/su_mean 0.000
_refine_ls_structure_factor_coef Fsqd
_refine_ls_weighting_details 'w=1/[\s^2^(Fo^2^)+(0.0449P)^2^] where P=(Fo^2^+2Fc^2^)/3'
_refine_ls_weighting_scheme calc
_refine_ls_wR_factor_gt 0.1075
_refine_ls_wR_factor_ref 0.1342
_reflns_Friedel_coverage 0.663
_reflns_Friedel_fraction_full 0.819
_reflns_Friedel_fraction_max 0.708
_reflns_number_gt 2583
_reflns_number_total 4825
_reflns_threshold_expression 'I > 2\s(I)'
_cod_data_source_file suppl_j_ncrs-2022-0546_suppl.cif
_cod_data_source_block A_a
_cod_original_cell_volume 897.3(3)
_cod_original_sg_symbol_H-M 'P 21'
_cod_database_code 8107457
_shelx_shelxl_version_number 2018/3
_shelx_space_group_comment
;
The symmetry employed for this shelxl refinement is uniquely defined
by the following loop, which should always be used as a source of
symmetry information in preference to the above space-group names.
They are only intended as comments.
;

loop_
_space_group_symop_operation_xyz
'x, y, z'
'-x, y+1/2, -z'

loop_
_atom_site_label
_atom_site_type_symbol
_atom_site_fract_x
_atom_site_fract_y
_atom_site_fract_z
_atom_site_U_iso_or_equiv
_atom_site_adp_type
_atom_site_occupancy
_atom_site_site_symmetry_order
_atom_site_calc_flag
_atom_site_refinement_flags_posn
_atom_site_refinement_flags_adp
_atom_site_refinement_flags_occupancy
_atom_site_disorder_assembly
_atom_site_disorder_group
O1 O 0.6734(3) 0.2919(2) 0.3986(2) 0.0530(7) Uani 1 1 d . . . . .
C1 C 0.3929(4) 0.4837(3) 0.4476(3) 0.0411(9) Uani 1 1 d . . . . .
H1A H 0.380995 0.412992 0.504986 0.049 Uiso 1 1 calc R U . . .
H1AB H 0.333720 0.558234 0.480651 0.049 Uiso 1 1 calc R U . . .
C2 C 0.3081(5) 0.4447(4) 0.3289(3) 0.0510(9) Uani 1 1 d . . . . .
H2A H 0.356020 0.363558 0.300538 0.061 Uiso 1 1 calc R U . . .
H2AB H 0.188054 0.431422 0.342639 0.061 Uiso 1 1 calc R U . . .
O2 O 0.8512(3) 0.4320(2) 0.4890(2) 0.0384(6) Uani 1 1 d . . . . .
O3 O 0.9047(4) 0.3847(2) 0.7534(2) 0.0559(7) Uani 1 1 d . . . . .
H3 H 0.882811 0.361071 0.684114 0.084 Uiso 1 1 calc R U . . .
C3 C 0.3325(5) 0.5482(4) 0.2333(4) 0.0515(10) Uani 1 1 d . . . . .
H3A H 0.280874 0.628338 0.261039 0.062 Uiso 1 1 calc R U . . .
H3AB H 0.274820 0.521785 0.159642 0.062 Uiso 1 1 calc R U . . .
C4 C 0.5202(5) 0.5734(4) 0.2045(3) 0.0441(9) Uani 1 1 d . . . . .
C6 C 0.8089(4) 0.6237(4) 0.3073(3) 0.0449(9) Uani 1 1 d . . . . .
H6A H 0.855041 0.544152 0.273758 0.054 Uiso 1 1 calc R U . . .
H6AB H 0.829594 0.692786 0.249438 0.054 Uiso 1 1 calc R U . . .
C5 C 0.6175(4) 0.6076(3) 0.3242(3) 0.0355(8) Uani 1 1 d . . . . .
H5 H 0.576065 0.693593 0.347961 0.043 Uiso 1 1 calc R U . . .
C8 C 0.8441(4) 0.5697(3) 0.5310(3) 0.0351(8) Uani 1 1 d . . . . .
C7 C 0.9012(4) 0.6552(4) 0.4258(3) 0.0417(9) Uani 1 1 d . . . . .
H7A H 1.021935 0.643993 0.413791 0.050 Uiso 1 1 calc R U . . .
H7AB H 0.881165 0.745389 0.446456 0.050 Uiso 1 1 calc R U . . .
C9 C 0.6529(4) 0.5857(3) 0.5513(3) 0.0338(7) Uani 1 1 d . . . . .
H9 H 0.622414 0.677940 0.551002 0.041 Uiso 1 1 calc R U . . .
C10 C 0.5819(4) 0.5177(3) 0.4360(3) 0.0336(7) Uani 1 1 d . . . . .
C11 C 0.5965(4) 0.5222(4) 0.6700(3) 0.0420(9) Uani 1 1 d . . . . .
H11A H 0.480102 0.546565 0.686523 0.050 Uiso 1 1 calc R U . . .
H11B H 0.600275 0.428615 0.660794 0.050 Uiso 1 1 calc R U . . .
C12 C 0.7069(4) 0.5615(4) 0.7772(3) 0.0440(9) Uani 1 1 d . . . . .
H12A H 0.664368 0.519595 0.849889 0.053 Uiso 1 1 calc R U . . .
H12B H 0.698090 0.654564 0.788960 0.053 Uiso 1 1 calc R U . . .
C13 C 0.8931(4) 0.5255(3) 0.7605(3) 0.0412(8) Uani 1 1 d . . . . .
C14 C 0.9573(4) 0.5852(3) 0.6417(3) 0.0416(8) Uani 1 1 d . . . . .
H14A H 0.975277 0.677280 0.655101 0.050 Uiso 1 1 calc R U . . .
H14B H 1.066516 0.547096 0.623234 0.050 Uiso 1 1 calc R U . . .
C15 C 1.0019(5) 0.5633(4) 0.8717(3) 0.0563(10) Uani 1 1 d . . . . .
H15 H 0.958460 0.513253 0.940575 0.068 Uiso 1 1 calc R U . . .
C16 C 1.1877(5) 0.5248(6) 0.8562(5) 0.0846(17) Uani 1 1 d . . . . .
H16A H 1.194572 0.435086 0.833299 0.127 Uiso 1 1 calc R U . . .
H16B H 1.246856 0.537841 0.931250 0.127 Uiso 1 1 calc R U . . .
H16C H 1.238324 0.577467 0.794132 0.127 Uiso 1 1 calc R U . . .
C17 C 0.9914(6) 0.7060(5) 0.9077(5) 0.0847(16) Uani 1 1 d . . . . .
H17A H 1.033624 0.758815 0.842748 0.127 Uiso 1 1 calc R U . . .
H17B H 1.058302 0.720423 0.979171 0.127 Uiso 1 1 calc R U . . .
H17C H 0.875658 0.728469 0.923976 0.127 Uiso 1 1 calc R U . . .
C18 C 0.5942(5) 0.4546(4) 0.1382(4) 0.0594(11) Uani 1 1 d . . . . .
H18A H 0.527554 0.436426 0.067410 0.089 Uiso 1 1 calc R U . . .
H18B H 0.592320 0.380856 0.191370 0.089 Uiso 1 1 calc R U . . .
H18C H 0.708762 0.472645 0.114584 0.089 Uiso 1 1 calc R U . . .
C19 C 0.5287(5) 0.6915(4) 0.1180(4) 0.0611(12) Uani 1 1 d . . . . .
H19A H 0.644044 0.706320 0.094445 0.092 Uiso 1 1 calc R U . . .
H19B H 0.485736 0.766999 0.158745 0.092 Uiso 1 1 calc R U . . .
H19C H 0.461467 0.674460 0.047236 0.092 Uiso 1 1 calc R U . . .
C20 C 0.6995(4) 0.4006(3) 0.4358(3) 0.0361(8) Uani 1 1 d . . . . .

loop_
_atom_site_aniso_label
_atom_site_aniso_U_11
_atom_site_aniso_U_22
_atom_site_aniso_U_33
_atom_site_aniso_U_23
_atom_site_aniso_U_13
_atom_site_aniso_U_12
O1 0.0600(16) 0.0275(12) 0.0714(19) -0.0061(13) -0.0003(14) 0.0012(11)
C1 0.0368(18) 0.0332(18) 0.053(2) 0.0024(16) 0.0018(17) -0.0009(15)
C2 0.0416(19) 0.047(2) 0.064(2) -0.003(2) -0.0058(18) -0.0074(18)
O2 0.0356(12) 0.0325(13) 0.0470(14) -0.0025(11) 0.0047(10) 0.0065(10)
O3 0.0663(18) 0.0397(14) 0.0616(18) 0.0036(13) -0.0011(15) 0.0062(13)
C3 0.051(2) 0.049(2) 0.054(2) -0.0021(19) -0.0089(19) 0.0012(19)
C4 0.052(2) 0.0363(18) 0.045(2) 0.0013(18) 0.0015(17) 0.0002(17)
C6 0.048(2) 0.045(2) 0.041(2) 0.0054(17) 0.0112(17) -0.0078(17)
C5 0.0429(19) 0.0272(16) 0.0366(19) -0.0003(14) 0.0034(16) 0.0013(14)
C8 0.0334(17) 0.0304(16) 0.0416(19) -0.0014(15) 0.0095(15) -0.0015(14)
C7 0.0350(18) 0.043(2) 0.047(2) 0.0044(17) 0.0075(16) -0.0069(16)
C9 0.0358(17) 0.0249(15) 0.0406(19) 0.0017(14) 0.0056(15) -0.0006(13)
C10 0.0328(16) 0.0275(16) 0.040(2) 0.0009(14) 0.0045(14) 0.0021(13)
C11 0.0344(18) 0.045(2) 0.047(2) 0.0050(17) 0.0110(16) 0.0022(16)
C12 0.046(2) 0.047(2) 0.039(2) 0.0022(18) 0.0089(16) 0.0018(18)
C13 0.043(2) 0.0368(19) 0.044(2) 0.0017(16) 0.0063(16) 0.0028(15)
C14 0.0341(17) 0.045(2) 0.045(2) 0.0002(18) 0.0043(15) -0.0040(16)
C15 0.051(2) 0.070(3) 0.048(2) 0.000(2) -0.0042(19) -0.001(2)
C16 0.061(3) 0.116(5) 0.077(3) -0.006(3) -0.018(2) 0.009(3)
C17 0.085(4) 0.089(4) 0.079(3) -0.031(3) -0.006(3) -0.011(3)
C18 0.074(3) 0.057(2) 0.047(2) -0.012(2) 0.003(2) 0.002(2)
C19 0.079(3) 0.053(3) 0.052(3) 0.008(2) -0.008(2) -0.003(2)
C20 0.0376(18) 0.0288(16) 0.042(2) 0.0020(15) 0.0066(16) 0.0004(14)

loop_
_atom_type_symbol
_atom_type_description
_atom_type_scat_dispersion_real
_atom_type_scat_dispersion_imag
_atom_type_scat_source
C C 0.0033 0.0016 'International Tables Vol C Tables 4.2.6.8 and 6.1.1.4'
H H 0.0000 0.0000 'International Tables Vol C Tables 4.2.6.8 and 6.1.1.4'
O O 0.0106 0.0060 'International Tables Vol C Tables 4.2.6.8 and 6.1.1.4'

loop_
_geom_angle_atom_site_label_1
_geom_angle_atom_site_label_2
_geom_angle_atom_site_label_3
_geom_angle
_geom_angle_site_symmetry_1
_geom_angle_site_symmetry_3
C2 C1 C10 114.5(3) . .
C2 C1 H1A 108.6 . .
C10 C1 H1A 108.6 . .
C2 C1 H1AB 108.6 . .
C10 C1 H1AB 108.6 . .
H1A C1 H1AB 107.6 . .
C3 C2 C1 110.9(3) . .
C3 C2 H2A 109.5 . .
C1 C2 H2A 109.5 . .
C3 C2 H2AB 109.5 . .
C1 C2 H2AB 109.5 . .
H2A C2 H2AB 108.0 . .
C20 O2 C8 108.9(2) . .
C13 O3 H3 109.5 . .
C2 C3 C4 112.7(3) . .
C2 C3 H3A 109.1 . .
C4 C3 H3A 109.1 . .
C2 C3 H3AB 109.1 . .
C4 C3 H3AB 109.1 . .
H3A C3 H3AB 107.8 . .
C3 C4 C18 109.3(3) . .
C3 C4 C19 107.6(3) . .
C18 C4 C19 108.4(3) . .
C3 C4 C5 109.7(3) . .
C18 C4 C5 113.1(3) . .
C19 C4 C5 108.7(3) . .
C7 C6 C5 112.8(3) . .
C7 C6 H6A 109.0 . .
C5 C6 H6A 109.0 . .
C7 C6 H6AB 109.0 . .
C5 C6 H6AB 109.0 . .
H6A C6 H6AB 107.8 . .
C6 C5 C4 113.9(3) . .
C6 C5 C10 109.7(3) . .
C4 C5 C10 116.2(3) . .
C6 C5 H5 105.3 . .
C4 C5 H5 105.3 . .
C10 C5 H5 105.3 . .
O2 C8 C14 109.1(3) . .
O2 C8 C7 107.5(2) . .
C14 C8 C7 112.1(3) . .
O2 C8 C9 100.6(2) . .
C14 C8 C9 116.7(2) . .
C7 C8 C9 109.9(3) . .
C8 C7 C6 112.7(3) . .
C8 C7 H7A 109.0 . .
C6 C7 H7A 109.0 . .
C8 C7 H7AB 109.0 . .
C6 C7 H7AB 109.0 . .
H7A C7 H7AB 107.8 . .
C11 C9 C8 111.4(3) . .
C11 C9 C10 113.6(3) . .
C8 C9 C10 100.8(2) . .
C11 C9 H9 110.2 . .
C8 C9 H9 110.2 . .
C10 C9 H9 110.2 . .
C20 C10 C1 114.3(3) . .
C20 C10 C9 98.0(3) . .
C1 C10 C9 112.6(3) . .
C20 C10 C5 110.9(2) . .
C1 C10 C5 112.0(3) . .
C9 C10 C5 108.1(2) . .
C12 C11 C9 112.6(3) . .
C12 C11 H11A 109.1 . .
C9 C11 H11A 109.1 . .
C12 C11 H11B 109.1 . .
C9 C11 H11B 109.1 . .
H11A C11 H11B 107.8 . .
C11 C12 C13 113.1(3) . .
C11 C12 H12A 109.0 . .
C13 C12 H12A 109.0 . .
C11 C12 H12B 109.0 . .
C13 C12 H12B 109.0 . .
H12A C12 H12B 107.8 . .
O3 C13 C12 108.0(3) . .
O3 C13 C14 109.4(3) . .
C12 C13 C14 108.9(3) . .
O3 C13 C15 105.0(3) . .
C12 C13 C15 112.2(3) . .
C14 C13 C15 113.1(3) . .
C8 C14 C13 116.7(3) . .
C8 C14 H14A 108.1 . .
C13 C14 H14A 108.1 . .
C8 C14 H14B 108.1 . .
C13 C14 H14B 108.1 . .
H14A C14 H14B 107.3 . .
C17 C15 C16 109.4(4) . .
C17 C15 C13 114.8(4) . .
C16 C15 C13 112.2(3) . .
C17 C15 H15 106.7 . .
C16 C15 H15 106.7 . .
C13 C15 H15 106.7 . .
C15 C16 H16A 109.5 . .
C15 C16 H16B 109.5 . .
H16A C16 H16B 109.5 . .
C15 C16 H16C 109.5 . .
H16A C16 H16C 109.5 . .
H16B C16 H16C 109.5 . .
C15 C17 H17A 109.5 . .
C15 C17 H17B 109.5 . .
H17A C17 H17B 109.5 . .
C15 C17 H17C 109.5 . .
H17A C17 H17C 109.5 . .
H17B C17 H17C 109.5 . .
C4 C18 H18A 109.5 . .
C4 C18 H18B 109.5 . .
H18A C18 H18B 109.5 . .
C4 C18 H18C 109.5 . .
H18A C18 H18C 109.5 . .
H18B C18 H18C 109.5 . .
C4 C19 H19A 109.5 . .
C4 C19 H19B 109.5 . .
H19A C19 H19B 109.5 . .
C4 C19 H19C 109.5 . .
H19A C19 H19C 109.5 . .
H19B C19 H19C 109.5 . .
O1 C20 O2 120.8(3) . .
O1 C20 C10 129.0(3) . .
O2 C20 C10 110.2(3) . .

loop_
_geom_bond_atom_site_label_1
_geom_bond_atom_site_label_2
_geom_bond_distance
_geom_bond_site_symmetry_2
O1 C20 1.210(4) .
C1 C2 1.524(5) .
C1 C10 1.538(4) .
C1 H1A 0.9700 .
C1 H1AB 0.9700 .
C2 C3 1.512(5) .
C2 H2A 0.9700 .
C2 H2AB 0.9700 .
O2 C20 1.372(4) .
O2 C8 1.494(4) .
O3 C13 1.455(4) .
O3 H3 0.8200 .
C3 C4 1.538(5) .
C3 H3A 0.9700 .
C3 H3AB 0.9700 .
C4 C18 1.540(5) .
C4 C19 1.547(5) .
C4 C5 1.568(5) .
C6 C7 1.530(5) .
C6 C5 1.532(4) .
C6 H6A 0.9700 .
C6 H6AB 0.9700 .
C5 C10 1.568(4) .
C5 H5 0.9800 .
C8 C14 1.521(5) .
C8 C7 1.525(4) .
C8 C9 1.535(4) .
C7 H7A 0.9700 .
C7 H7AB 0.9700 .
C9 C11 1.530(4) .
C9 C10 1.556(4) .
C9 H9 0.9800 .
C10 C20 1.523(4) .
C11 C12 1.524(5) .
C11 H11A 0.9700 .
C11 H11B 0.9700 .
C12 C13 1.528(5) .
C12 H12A 0.9700 .
C12 H12B 0.9700 .
C13 C14 1.534(5) .
C13 C15 1.547(5) .
C14 H14A 0.9700 .
C14 H14B 0.9700 .
C15 C17 1.524(6) .
C15 C16 1.530(5) .
C15 H15 0.9800 .
C16 H16A 0.9600 .
C16 H16B 0.9600 .
C16 H16C 0.9600 .
C17 H17A 0.9600 .
C17 H17B 0.9600 .
C17 H17C 0.9600 .
C18 H18A 0.9600 .
C18 H18B 0.9600 .
C18 H18C 0.9600 .
C19 H19A 0.9600 .
C19 H19B 0.9600 .
C19 H19C 0.9600 .
